data_7249558
loop_
_publ_author_name
'Singh, Puspendra'
'Khan, Mariya'
'Duthie, Andrew'
'Butcher, Ray J.'

_publ_section_title
;
 Synthesis and characterization of carbonyl functionalized
 organotellurium(iv) derivatives
;
_journal_issue 48
_journal_name_full 'RSC Advances'
_journal_page_first 35650
_journal_page_last 35656
_journal_paper_doi 10.1039/D4RA06023G
_journal_volume 14
_journal_year 2024
_chemical_formula_moiety 'C16 H14 Cl2 O2 Te'
_chemical_formula_sum 'C16 H14 Cl2 O2 Te'
_chemical_formula_weight 436.77
_space_group_crystal_system monoclinic
_space_group_IT_number 14
_space_group_name_Hall '-P 2ybc'
_space_group_name_H-M_alt 'P 1 21/c 1'
_atom_sites_solution_hydrogens mixed
_atom_sites_solution_primary dual
_atom_sites_solution_secondary difmap
_audit_creation_method SHELXL-2019/3
_audit_update_record
;
2024-08-18 deposited with the CCDC.	2024-10-29 downloaded from the CCDC.
;
_cell_angle_alpha 90
_cell_angle_beta 98.213(4)
_cell_angle_gamma 90
_cell_formula_units_Z 4
_cell_length_a 13.395(3)
_cell_length_b 13.251(3)
_cell_length_c 9.036(2)
_cell_measurement_reflns_used 9010
_cell_measurement_temperature 100(2)
_cell_measurement_theta_max 32.189
_cell_measurement_theta_min 2.174
_cell_volume 1587.4(6)
_computing_cell_refinement 'Bruker Saint'
_computing_data_collection 'Bruker Apex 2'
_computing_data_reduction 'Bruker Saint'
_computing_molecular_graphics 'Bruker SHELXTL (Sheldrick, 2008)'
_computing_publication_material 'Bruker SHELXTL (Sheldrick, 2008)'
_computing_structure_refinement 'SHELXL-2019/2 (Sheldrick, 2019)'
_computing_structure_solution SHELXT
_diffrn_ambient_temperature 100(2)
_diffrn_measured_fraction_theta_full 0.994
_diffrn_measured_fraction_theta_max 0.903
_diffrn_measurement_device_type 'Bruker Apex 2'
_diffrn_measurement_method '\w scans'
_diffrn_radiation_type MoK\a
_diffrn_radiation_wavelength 0.71073
_diffrn_reflns_av_R_equivalents 0.0344
_diffrn_reflns_av_unetI/netI 0.0358
_diffrn_reflns_Laue_measured_fraction_full 0.994
_diffrn_reflns_Laue_measured_fraction_max 0.903
_diffrn_reflns_limit_h_max 18
_diffrn_reflns_limit_h_min -19
_diffrn_reflns_limit_k_max 19
_diffrn_reflns_limit_k_min -18
_diffrn_reflns_limit_l_max 12
_diffrn_reflns_limit_l_min -13
_diffrn_reflns_number 12748
_diffrn_reflns_point_group_measured_fraction_full 0.994
_diffrn_reflns_point_group_measured_fraction_max 0.903
_diffrn_reflns_theta_full 25.500
_diffrn_reflns_theta_max 32.169
_diffrn_reflns_theta_min 2.173
_exptl_absorpt_coefficient_mu 2.211
_exptl_absorpt_correction_T_max 0.7464
_exptl_absorpt_correction_T_min 0.4720
_exptl_absorpt_correction_type multi-scan
_exptl_absorpt_process_details 'Sadabs (Sheldrick, 1996)'
_exptl_crystal_colour colourless
_exptl_crystal_density_diffrn 1.827
_exptl_crystal_description needle
_exptl_crystal_F_000 848
_exptl_crystal_size_max 0.550
_exptl_crystal_size_mid 0.100
_exptl_crystal_size_min 0.090
_refine_diff_density_max 1.013
_refine_diff_density_min -0.549
_refine_diff_density_rms 0.110
_refine_ls_extinction_method none
_refine_ls_goodness_of_fit_ref 1.040
_refine_ls_hydrogen_treatment mixed
_refine_ls_matrix_type full
_refine_ls_number_parameters 194
_refine_ls_number_reflns 5046
_refine_ls_number_restraints 0
_refine_ls_restrained_S_all 1.040
_refine_ls_R_factor_all 0.0255
_refine_ls_R_factor_gt 0.0224
_refine_ls_shift/su_max 0.001
_refine_ls_shift/su_mean 0.000
_refine_ls_structure_factor_coef Fsqd
_refine_ls_weighting_details 'w=1/[\s^2^(Fo^2^)+(0.0289P)^2^+0.3006P] where P=(Fo^2^+2Fc^2^)/3'
_refine_ls_weighting_scheme calc
_refine_ls_wR_factor_gt 0.0570
_refine_ls_wR_factor_ref 0.0586
_reflns_Friedel_coverage 0.000
_reflns_number_gt 4596
_reflns_number_total 5046
_reflns_threshold_expression 'I > 2\s(I)'
_cod_data_source_file d4ra06023g2.cif
_cod_data_source_block mk-82
_cod_original_cell_volume 1587.5(7)
_cod_original_sg_symbol_H-M 'P 21/c'
_cod_database_code 7249558
_shelx_shelxl_version_number 2019/3
_shelx_space_group_comment
;
The symmetry employed for this shelxl refinement is uniquely defined
by the following loop, which should always be used as a source of
symmetry information in preference to the above space-group names.
They are only intended as comments.
;

loop_
_space_group_symop_operation_xyz
'x, y, z'
'-x, y+1/2, -z+1/2'
'-x, -y, -z'
'x, -y-1/2, z-1/2'

loop_
_atom_site_label
_atom_site_type_symbol
_atom_site_fract_x
_atom_site_fract_y
_atom_site_fract_z
_atom_site_U_iso_or_equiv
_atom_site_adp_type
_atom_site_occupancy
_atom_site_site_symmetry_order
_atom_site_calc_flag
_atom_site_refinement_flags_posn
_atom_site_refinement_flags_adp
_atom_site_refinement_flags_occupancy
_atom_site_disorder_assembly
_atom_site_disorder_group
Te Te 0.61707(2) 0.35764(2) 0.72503(2) 0.01295(4) Uani 1 1 d . . . . .
Cl1 Cl 0.60955(3) 0.18320(3) 0.60337(4) 0.01698(7) Uani 1 1 d . . . . .
Cl2 Cl 0.61546(3) 0.53498(3) 0.80622(5) 0.02272(8) Uani 1 1 d . . . . .
O1 O 0.81494(9) 0.39015(10) 0.64994(13) 0.0216(2) Uani 1 1 d . . . . .
O2 O 0.97211(9) 0.38442(10) 0.51912(14) 0.0205(2) Uani 1 1 d . . . . .
H2O H 0.936(2) 0.3792(19) 0.581(3) 0.035(7) Uiso 1 1 d . . . . .
C1 C 0.45676(11) 0.35950(10) 0.68582(18) 0.0135(3) Uani 1 1 d . . . . .
C2 C 0.40731(11) 0.40038(12) 0.79802(17) 0.0162(3) Uani 1 1 d . . . . .
H2A H 0.444786 0.429654 0.884611 0.019 Uiso 1 1 calc R U . . .
C3 C 0.30231(11) 0.39765(12) 0.78123(19) 0.0184(3) Uani 1 1 d . . . . .
H3A H 0.267884 0.424591 0.857251 0.022 Uiso 1 1 calc R U . . .
C4 C 0.24776(12) 0.35565(11) 0.6536(2) 0.0198(3) Uani 1 1 d . . . . .
H4A H 0.176182 0.354113 0.642659 0.024 Uiso 1 1 calc R U . . .
C5 C 0.29768(11) 0.31581(12) 0.54178(19) 0.0204(3) Uani 1 1 d . . . . .
H5A H 0.259951 0.287914 0.454325 0.024 Uiso 1 1 calc R U . . .
C6 C 0.40287(11) 0.31667(12) 0.55759(18) 0.0170(3) Uani 1 1 d . . . . .
H6A H 0.437193 0.288562 0.482288 0.020 Uiso 1 1 calc R U . . .
C7 C 0.65112(10) 0.40849(12) 0.51342(16) 0.0150(3) Uani 1 1 d . . . . .
H7A H 0.614310 0.368046 0.430999 0.018 Uiso 1 1 calc R U . . .
H7B H 0.632755 0.480423 0.497236 0.018 Uiso 1 1 calc R U . . .
C8 C 0.76387(11) 0.39392(11) 0.52196(17) 0.0151(3) Uani 1 1 d . . . . .
C9 C 0.80658(10) 0.38841(12) 0.38784(17) 0.0150(3) Uani 1 1 d . . . . .
H9A H 0.763644 0.387815 0.294584 0.018 Uiso 1 1 calc R U . . .
C10 C 0.91017(11) 0.38386(11) 0.39052(17) 0.0143(3) Uani 1 1 d . . . . .
C11 C 0.95904(11) 0.37888(11) 0.25519(18) 0.0145(3) Uani 1 1 d . . . . .
C12 C 0.90281(12) 0.36557(12) 0.11314(19) 0.0184(3) Uani 1 1 d . . . . .
H12A H 0.831484 0.359739 0.103421 0.022 Uiso 1 1 calc R U . . .
C13 C 0.95042(14) 0.36088(12) -0.0128(2) 0.0216(3) Uani 1 1 d . . . . .
H13A H 0.911705 0.352075 -0.108551 0.026 Uiso 1 1 calc R U . . .
C14 C 1.05506(14) 0.36903(13) 0.0003(2) 0.0234(3) Uani 1 1 d . . . . .
H14A H 1.087728 0.365371 -0.086177 0.028 Uiso 1 1 calc R U . . .
C15 C 1.11142(12) 0.38252(14) 0.1403(2) 0.0237(3) Uani 1 1 d . . . . .
H15A H 1.182706 0.388541 0.149290 0.028 Uiso 1 1 calc R U . . .
C16 C 1.06410(11) 0.38725(13) 0.26702(19) 0.0196(3) Uani 1 1 d . . . . .
H16A H 1.103203 0.396221 0.362407 0.024 Uiso 1 1 calc R U . . .

loop_
_atom_site_aniso_label
_atom_site_aniso_U_11
_atom_site_aniso_U_22
_atom_site_aniso_U_33
_atom_site_aniso_U_23
_atom_site_aniso_U_13
_atom_site_aniso_U_12
Te 0.01032(6) 0.01933(6) 0.00938(6) -0.00068(3) 0.00207(4) -0.00011(3)
Cl1 0.01570(15) 0.01839(17) 0.01670(16) 0.00025(13) 0.00180(12) 0.00323(12)
Cl2 0.02124(17) 0.02487(19) 0.02349(19) -0.00990(15) 0.00814(14) -0.00640(14)
O1 0.0159(5) 0.0344(6) 0.0141(5) -0.0019(5) 0.0009(4) -0.0010(5)
O2 0.0129(5) 0.0338(6) 0.0142(5) 0.0014(5) -0.0002(4) -0.0017(4)
C1 0.0116(6) 0.0158(7) 0.0133(7) 0.0008(5) 0.0024(5) 0.0005(4)
C2 0.0150(6) 0.0198(7) 0.0144(6) -0.0002(5) 0.0038(5) -0.0007(5)
C3 0.0146(6) 0.0214(7) 0.0209(7) 0.0024(6) 0.0082(5) 0.0028(5)
C4 0.0125(6) 0.0213(8) 0.0258(9) 0.0025(6) 0.0032(6) 0.0012(5)
C5 0.0151(6) 0.0207(7) 0.0241(8) -0.0040(6) -0.0013(6) -0.0004(5)
C6 0.0144(6) 0.0189(7) 0.0176(7) -0.0040(5) 0.0016(5) 0.0020(5)
C7 0.0131(6) 0.0200(7) 0.0124(6) 0.0009(5) 0.0040(5) 0.0010(5)
C8 0.0130(6) 0.0163(7) 0.0161(7) -0.0004(5) 0.0029(5) -0.0007(5)
C9 0.0112(6) 0.0205(7) 0.0134(6) -0.0003(5) 0.0018(5) 0.0008(5)
C10 0.0128(6) 0.0155(6) 0.0144(7) 0.0005(5) 0.0014(5) -0.0006(5)
C11 0.0118(6) 0.0151(6) 0.0173(7) 0.0007(5) 0.0046(5) -0.0001(5)
C12 0.0141(6) 0.0243(8) 0.0171(7) 0.0008(5) 0.0033(5) -0.0014(5)
C13 0.0226(8) 0.0252(8) 0.0179(8) -0.0003(6) 0.0053(6) -0.0012(6)
C14 0.0243(8) 0.0247(8) 0.0243(9) 0.0001(6) 0.0137(7) -0.0010(6)
C15 0.0137(6) 0.0306(9) 0.0288(9) -0.0019(7) 0.0098(6) -0.0013(6)
C16 0.0129(6) 0.0237(7) 0.0225(8) -0.0015(6) 0.0029(5) -0.0004(5)

loop_
_atom_type_symbol
_atom_type_description
_atom_type_scat_dispersion_real
_atom_type_scat_dispersion_imag
_atom_type_scat_source
C C 0.0033 0.0016 'International Tables Vol C Tables 4.2.6.8 and 6.1.1.4'
H H 0.0000 0.0000 'International Tables Vol C Tables 4.2.6.8 and 6.1.1.4'
O O 0.0106 0.0060 'International Tables Vol C Tables 4.2.6.8 and 6.1.1.4'
Cl Cl 0.1484 0.1585 'International Tables Vol C Tables 4.2.6.8 and 6.1.1.4'
Te Te -0.5308 1.6751 'International Tables Vol C Tables 4.2.6.8 and 6.1.1.4'

loop_
_geom_angle_atom_site_label_1
_geom_angle_atom_site_label_2
_geom_angle_atom_site_label_3
_geom_angle
_geom_angle_site_symmetry_1
_geom_angle_site_symmetry_3
_geom_angle_publ_flag
C1 Te C7 100.77(6) . . ?
C1 Te Cl2 89.26(4) . . ?
C7 Te Cl2 88.73(4) . . ?
C1 Te Cl1 87.82(4) . . ?
C7 Te Cl1 84.30(4) . . ?
Cl2 Te Cl1 171.795(14) . . ?
C10 O2 H2O 104.3(19) . . ?
C6 C1 C2 121.18(14) . . ?
C6 C1 Te 121.61(11) . . ?
C2 C1 Te 117.12(11) . . ?
C3 C2 C1 119.13(14) . . ?
C3 C2 H2A 120.4 . . ?
C1 C2 H2A 120.4 . . ?
C4 C3 C2 120.23(15) . . ?
C4 C3 H3A 119.9 . . ?
C2 C3 H3A 119.9 . . ?
C3 C4 C5 120.24(15) . . ?
C3 C4 H4A 119.9 . . ?
C5 C4 H4A 119.9 . . ?
C4 C5 C6 120.32(14) . . ?
C4 C5 H5A 119.8 . . ?
C6 C5 H5A 119.8 . . ?
C1 C6 C5 118.90(15) . . ?
C1 C6 H6A 120.6 . . ?
C5 C6 H6A 120.6 . . ?
C8 C7 Te 104.66(9) . . ?
C8 C7 H7A 110.8 . . ?
Te C7 H7A 110.8 . . ?
C8 C7 H7B 110.8 . . ?
Te C7 H7B 110.8 . . ?
H7A C7 H7B 108.9 . . ?
O1 C8 C9 123.54(13) . . ?
O1 C8 C7 117.37(13) . . ?
C9 C8 C7 119.06(13) . . ?
C10 C9 C8 120.93(13) . . ?
C10 C9 H9A 119.5 . . ?
C8 C9 H9A 119.5 . . ?
O2 C10 C9 120.93(14) . . ?
O2 C10 C11 115.58(13) . . ?
C9 C10 C11 123.49(13) . . ?
C16 C11 C12 118.81(15) . . ?
C16 C11 C10 119.70(14) . . ?
C12 C11 C10 121.49(13) . . ?
C13 C12 C11 120.53(15) . . ?
C13 C12 H12A 119.7 . . ?
C11 C12 H12A 119.7 . . ?
C12 C13 C14 120.16(17) . . ?
C12 C13 H13A 119.9 . . ?
C14 C13 H13A 119.9 . . ?
C15 C14 C13 119.79(17) . . ?
C15 C14 H14A 120.1 . . ?
C13 C14 H14A 120.1 . . ?
C16 C15 C14 120.30(15) . . ?
C16 C15 H15A 119.8 . . ?
C14 C15 H15A 119.8 . . ?
C15 C16 C11 120.41(15) . . ?
C15 C16 H16A 119.8 . . ?
C11 C16 H16A 119.8 . . ?

loop_
_geom_bond_atom_site_label_1
_geom_bond_atom_site_label_2
_geom_bond_distance
_geom_bond_site_symmetry_2
_geom_bond_publ_flag
Te C1 2.1260(16) . ?
Te C7 2.1373(15) . ?
Te Cl2 2.4628(7) . ?
Te Cl1 2.5554(7) . ?
O1 C8 1.2577(18) . ?
O2 C10 1.3280(18) . ?
O2 H2O 0.80(3) . ?
C1 C6 1.395(2) . ?
C1 C2 1.397(2) . ?
C2 C3 1.393(2) . ?
C2 H2A 0.9500 . ?
C3 C4 1.390(2) . ?
C3 H3A 0.9500 . ?
C4 C5 1.393(2) . ?
C4 H4A 0.9500 . ?
C5 C6 1.396(2) . ?
C5 H5A 0.9500 . ?
C6 H6A 0.9500 . ?
C7 C8 1.514(2) . ?
C7 H7A 0.9900 . ?
C7 H7B 0.9900 . ?
C8 C9 1.414(2) . ?
C9 C10 1.386(2) . ?
C9 H9A 0.9500 . ?
C10 C11 1.469(2) . ?
C11 C16 1.400(2) . ?
C11 C12 1.404(2) . ?
C12 C13 1.384(3) . ?
C12 H12A 0.9500 . ?
C13 C14 1.394(2) . ?
C13 H13A 0.9500 . ?
C14 C15 1.389(3) . ?
C14 H14A 0.9500 . ?
C15 C16 1.387(2) . ?
C15 H15A 0.9500 . ?
C16 H16A 0.9500 . ?

loop_
_geom_hbond_atom_site_label_D
_geom_hbond_atom_site_label_H
_geom_hbond_atom_site_label_A
_geom_hbond_distance_DH
_geom_hbond_distance_HA
_geom_hbond_distance_DA
_geom_hbond_angle_DHA
_geom_hbond_site_symmetry_A
_geom_hbond_publ_flag
O2 H2O O1 0.80(3) 1.82(3) 2.5586(18) 154(3) . yes
C9 H9A Cl1 0.95 2.67 3.5405(16) 153.1 4_565 yes

loop_
_geom_torsion_atom_site_label_1
_geom_torsion_atom_site_label_2
_geom_torsion_atom_site_label_3
_geom_torsion_atom_site_label_4
_geom_torsion
_geom_torsion_site_symmetry_1
_geom_torsion_site_symmetry_2
_geom_torsion_site_symmetry_3
_geom_torsion_site_symmetry_4
_geom_torsion_publ_flag
C6 C1 C2 C3 0.3(2) . . . . ?
Te C1 C2 C3 -176.15(12) . . . . ?
C1 C2 C3 C4 -0.6(2) . . . . ?
C2 C3 C4 C5 0.1(2) . . . . ?
C3 C4 C5 C6 0.7(2) . . . . ?
C2 C1 C6 C5 0.5(2) . . . . ?
Te C1 C6 C5 176.83(12) . . . . ?
C4 C5 C6 C1 -1.0(2) . . . . ?
Te C7 C8 O1 -22.47(17) . . . . ?
Te C7 C8 C9 159.45(12) . . . . ?
O1 C8 C9 C10 -3.6(2) . . . . ?
C7 C8 C9 C10 174.39(14) . . . . ?
C8 C9 C10 O2 0.1(2) . . . . ?
C8 C9 C10 C11 -179.48(14) . . . . ?
O2 C10 C11 C16 -7.6(2) . . . . ?
C9 C10 C11 C16 172.00(15) . . . . ?
O2 C10 C11 C12 172.24(14) . . . . ?
C9 C10 C11 C12 -8.2(2) . . . . ?
C16 C11 C12 C13 0.0(2) . . . . ?
C10 C11 C12 C13 -179.87(15) . . . . ?
C11 C12 C13 C14 0.2(2) . . . . ?
C12 C13 C14 C15 -0.4(3) . . . . ?
C13 C14 C15 C16 0.4(3) . . . . ?
C14 C15 C16 C11 -0.3(3) . . . . ?
C12 C11 C16 C15 0.1(2) . . . . ?
C10 C11 C16 C15 179.89(15) . . . . ?
